data_4348087
loop_
_publ_author_name
'Zhao, Tian-Meng'
'Chen, Sa'
'Shang, Ran'
'Wang, Bing-Wu'
'Wang, Zhe-Ming'
'Gao, Song'

_publ_section_title
;
 Perovskite-Like Polar Lanthanide Formate Frameworks of
 [NH<sub>2</sub>NH<sub>3</sub>][Ln(HCOO)<sub>4</sub>] (Ln = Tb-Lu and Y):
 Synthesis, Structures, Magnetism, and Anisotropic Thermal Expansion.
;
_journal_issue 20
_journal_name_full 'Inorganic chemistry'
_journal_page_first 10075
_journal_page_last 10082
_journal_paper_doi 10.1021/acs.inorgchem.6b00952
_journal_volume 55
_journal_year 2016
_chemical_formula_sum 'C4 H9 Er N2 O8'
_chemical_formula_weight 380.39
_space_group_IT_number 29
_space_group_name_Hall 'P 2c -2ac'
_space_group_name_H-M_alt 'P c a 21'
_symmetry_cell_setting orthorhombic
_symmetry_space_group_name_H-M 'P c a 21'
_atom_sites_solution_hydrogens geom
_atom_sites_solution_primary direct
_atom_sites_solution_secondary difmap
_audit_creation_method SHELXL-97
_cell_angle_alpha 90.00
_cell_angle_beta 90.00
_cell_angle_gamma 90.00
_cell_formula_units_Z 4
_cell_length_a 18.2640(5)
_cell_length_b 6.5656(2)
_cell_length_c 7.5616(2)
_cell_measurement_reflns_used 8792
_cell_measurement_temperature 290
_cell_measurement_theta_max 30.4610
_cell_measurement_theta_min 4.2300
_cell_volume 906.74(4)
_computing_cell_refinement 'CrysAlisPro (Agilent Technologies, 2013)'
_computing_data_collection 'CrysAlisPro (Agilent Technologies, 2013)'
_computing_data_reduction 'CrysAlisPro (Agilent Technologies, 2013)'
_computing_molecular_graphics 'Bruker SHELXTL V5.1 (Sheldrick, 1998)'
_computing_publication_material 'SHELXL-97 (Sheldrick, 1997)'
_computing_structure_refinement 'SHELXL-97 (Sheldrick, 1997)'
_computing_structure_solution 'SHELXS-97 (Sheldrick, 1990)'
_diffrn_ambient_temperature 290
_diffrn_detector_area_resol_mean 10.3914
_diffrn_measured_fraction_theta_full 0.997
_diffrn_measured_fraction_theta_max 0.997
_diffrn_measurement_device_type 'SuperNova, Dual, Cu at zero, AtlasCCD'
_diffrn_measurement_method '\w scans'
_diffrn_radiation_monochromator mirror
_diffrn_radiation_source 'SuperNova (Mo) X-ray Source'
_diffrn_radiation_type MoK\a
_diffrn_radiation_wavelength 0.71073
_diffrn_reflns_av_R_equivalents 0.0636
_diffrn_reflns_av_sigmaI/netI 0.0317
_diffrn_reflns_limit_h_max 23
_diffrn_reflns_limit_h_min -23
_diffrn_reflns_limit_k_max 8
_diffrn_reflns_limit_k_min -8
_diffrn_reflns_limit_l_max 9
_diffrn_reflns_limit_l_min -9
_diffrn_reflns_number 13383
_diffrn_reflns_theta_full 27.45
_diffrn_reflns_theta_max 27.45
_diffrn_reflns_theta_min 3.50
_diffrn_standards_decay_% 0
_exptl_absorpt_coefficient_mu 9.286
_exptl_absorpt_correction_T_max 0.828
_exptl_absorpt_correction_T_min 0.065
_exptl_absorpt_correction_type gaussian
_exptl_absorpt_process_details
;
CrysAlisPro, Agilent Technologies,
Version 1.171.36.32 (release 02-08-2013 CrysAlis171 .NET)
(compiled Aug  2 2013,16:46:58)
Numerical absorption correction based on gaussian integration over
a multifaceted crystal model
;
_exptl_crystal_colour pink
_exptl_crystal_density_diffrn 2.786
_exptl_crystal_density_method 'not measured'
_exptl_crystal_description plate
_exptl_crystal_F_000 716
_exptl_crystal_size_max 0.359
_exptl_crystal_size_mid 0.341
_exptl_crystal_size_min 0.085
_refine_diff_density_max 0.854
_refine_diff_density_min -1.748
_refine_diff_density_rms 0.131
_refine_ls_abs_structure_details 'Flack H D (1983), Acta Cryst. A39, 876-881'
_refine_ls_abs_structure_Flack -0.015(14)
_refine_ls_extinction_coef 0.0162(4)
_refine_ls_extinction_expression Fc^*^=kFc[1+0.001xFc^2^\l^3^/sin(2\q)]^-1/4^
_refine_ls_extinction_method SHELXL
_refine_ls_goodness_of_fit_ref 1.071
_refine_ls_hydrogen_treatment mixed
_refine_ls_matrix_type full
_refine_ls_number_parameters 144
_refine_ls_number_reflns 2066
_refine_ls_number_restraints 6
_refine_ls_restrained_S_all 1.069
_refine_ls_R_factor_all 0.0209
_refine_ls_R_factor_gt 0.0202
_refine_ls_shift/su_max 0.001
_refine_ls_shift/su_mean 0.000
_refine_ls_structure_factor_coef Fsqd
_refine_ls_weighting_details 'calc w=1/[\s^2^(Fo^2^)+(0.0249P)^2^+0.0000P] where P=(Fo^2^+2Fc^2^)/3'
_refine_ls_weighting_scheme calc
_refine_ls_wR_factor_gt 0.0484
_refine_ls_wR_factor_ref 0.0490
_reflns_number_gt 2004
_reflns_number_total 2066
_reflns_threshold_expression >2sigma(I)
_cod_data_source_file ic6b00952_si_002.cif
_cod_data_source_block Er-NH2NH3-290K
_cod_original_sg_symbol_H-M 'P ca2(1)'
_cod_database_code 4348087

loop_
_symmetry_equiv_pos_as_xyz
'x, y, z'
'-x, -y, z+1/2'
'x+1/2, -y, z'
'-x+1/2, y, z+1/2'

loop_
_atom_site_label
_atom_site_type_symbol
_atom_site_fract_x
_atom_site_fract_y
_atom_site_fract_z
_atom_site_U_iso_or_equiv
_atom_site_adp_type
_atom_site_occupancy
_atom_site_symmetry_multiplicity
_atom_site_calc_flag
_atom_site_refinement_flags
Er1 Er 0.397907(7) 0.79435(2) 0.26611(6) 0.01201(8) Uani 1 1 d .
O1 O 0.42694(18) 0.5934(5) 0.5239(4) 0.0219(7) Uani 1 1 d .
O2 O 0.49478(18) 0.3942(5) 0.6931(4) 0.0245(7) Uani 1 1 d .
O3 O 0.3218(2) 0.8805(6) 0.4898(5) 0.0314(8) Uani 1 1 d .
O4 O 0.2185(2) 0.8027(5) 0.6253(6) 0.0333(10) Uani 1 1 d .
O5 O 0.34801(17) 0.4677(5) 0.2203(5) 0.0271(10) Uani 1 1 d .
O6 O 0.3749(2) 0.1405(5) 0.1931(5) 0.0266(8) Uani 1 1 d .
O7 O 0.48969(18) 0.9732(5) 0.4079(4) 0.0252(7) Uani 1 1 d .
O8 O 0.5848(2) 1.1758(5) 0.4608(5) 0.0230(8) Uani 1 1 d .
C1 C 0.4876(3) 0.5245(7) 0.5755(6) 0.0198(9) Uani 1 1 d .
H1 H 0.5298 0.5746 0.5220 0.024 Uiso 1 1 calc R
C2 C 0.2635(3) 0.9203(7) 0.5642(6) 0.0279(12) Uani 1 1 d .
H2 H 0.2524 1.0579 0.5751 0.034 Uiso 1 1 calc R
C3 C 0.3627(3) 0.2927(6) 0.2818(12) 0.0209(12) Uani 1 1 d .
H3 H 0.3643 0.2788 0.4041 0.025 Uiso 1 1 calc R
C4 C 0.5428(3) 1.0767(6) 0.3602(6) 0.0203(9) Uani 1 1 d .
H4 H 0.5526 1.0819 0.2396 0.024 Uiso 1 1 calc R
N1 N 0.3203(2) 0.5282(6) 0.7826(8) 0.0320(10) Uani 1 1 d D
H11 H 0.3315 0.6008 0.8783 0.048 Uiso 1 1 calc R
H12 H 0.2730 0.5440 0.7574 0.048 Uiso 1 1 calc R
H13 H 0.3472 0.5706 0.6917 0.048 Uiso 1 1 calc R
N2 N 0.3351(3) 0.3175(8) 0.8156(6) 0.0393(14) Uani 1 1 d D
H21 H 0.376(2) 0.283(4) 0.760(8) 0.059 Uiso 1 1 d D
H22 H 0.341(4) 0.299(4) 0.9313(18) 0.059 Uiso 1 1 d D

loop_
_atom_site_aniso_label
_atom_site_aniso_U_11
_atom_site_aniso_U_22
_atom_site_aniso_U_33
_atom_site_aniso_U_23
_atom_site_aniso_U_13
_atom_site_aniso_U_12
Er1 0.01036(10) 0.01064(11) 0.01503(11) 0.00015(14) 0.00042(13) 0.00064(5)
O1 0.0190(17) 0.0238(18) 0.0230(17) 0.0041(13) -0.0008(14) 0.0054(14)
O2 0.0238(17) 0.0312(19) 0.0185(14) 0.0060(14) 0.0001(13) 0.0066(15)
O3 0.0213(18) 0.040(2) 0.033(2) 0.0013(18) 0.0113(16) 0.0055(18)
O4 0.0171(19) 0.029(2) 0.054(3) 0.0136(16) 0.014(2) -0.0015(14)
O5 0.0237(17) 0.0136(14) 0.044(3) -0.0025(14) -0.0107(13) 0.0002(13)
O6 0.034(2) 0.0140(16) 0.0313(18) 0.0030(14) 0.0010(16) -0.0018(17)
O7 0.0199(16) 0.0253(17) 0.0305(19) -0.0031(15) -0.0007(14) -0.0062(14)
O8 0.0251(18) 0.0233(17) 0.0204(19) -0.0037(14) -0.0024(16) -0.0049(15)
C1 0.017(2) 0.025(2) 0.018(2) 0.0013(18) 0.0010(16) 0.0015(19)
C2 0.025(3) 0.020(2) 0.038(3) 0.0029(19) 0.008(2) 0.002(2)
C3 0.025(2) 0.0157(19) 0.022(3) 0.001(2) -0.006(3) -0.0004(15)
C4 0.025(2) 0.018(2) 0.018(2) -0.0024(18) -0.0029(18) -0.002(2)
N1 0.032(2) 0.0320(19) 0.032(3) -0.003(3) -0.005(3) -0.0025(16)
N2 0.040(3) 0.039(3) 0.039(4) 0.0136(19) -0.006(2) 0.002(2)

loop_
_atom_type_symbol
_atom_type_description
_atom_type_scat_dispersion_real
_atom_type_scat_dispersion_imag
_atom_type_scat_source
C C 0.0033 0.0016 'International Tables Vol C Tables 4.2.6.8 and 6.1.1.4'
H H 0.0000 0.0000 'International Tables Vol C Tables 4.2.6.8 and 6.1.1.4'
N N 0.0061 0.0033 'International Tables Vol C Tables 4.2.6.8 and 6.1.1.4'
O O 0.0106 0.0060 'International Tables Vol C Tables 4.2.6.8 and 6.1.1.4'
Er Er -0.2586 4.9576 'International Tables Vol C Tables 4.2.6.8 and 6.1.1.4'

loop_
_geom_angle_atom_site_label_1
_geom_angle_atom_site_label_2
_geom_angle_atom_site_label_3
_geom_angle
_geom_angle_site_symmetry_1
_geom_angle_site_symmetry_3
O3 Er1 O7 88.38(13) . .
O3 Er1 O8 143.16(14) . 2_674
O7 Er1 O8 108.53(13) . 2_674
O3 Er1 O5 95.74(14) . .
O7 Er1 O5 144.25(12) . .
O8 Er1 O5 89.04(13) 2_674 .
O3 Er1 O6 79.97(13) . 1_565
O7 Er1 O6 75.52(13) . 1_565
O8 Er1 O6 73.39(13) 2_674 1_565
O5 Er1 O6 140.18(13) . 1_565
O3 Er1 O4 77.25(16) . 4_554
O7 Er1 O4 147.62(12) . 4_554
O8 Er1 O4 71.14(15) 2_674 4_554
O5 Er1 O4 67.00(11) . 4_554
O6 Er1 O4 73.50(12) 1_565 4_554
O3 Er1 O2 143.99(12) . 2_664
O7 Er1 O2 76.99(12) . 2_664
O8 Er1 O2 72.78(12) 2_674 2_664
O5 Er1 O2 79.12(11) . 2_664
O6 Er1 O2 126.04(13) 1_565 2_664
O4 Er1 O2 130.06(13) 4_554 2_664
O3 Er1 O1 70.58(12) . .
O7 Er1 O1 75.14(12) . .
O8 Er1 O1 144.49(12) 2_674 .
O5 Er1 O1 72.91(11) . .
O6 Er1 O1 138.55(12) 1_565 .
O4 Er1 O1 124.79(12) 4_554 .
O2 Er1 O1 73.89(11) 2_664 .
C1 O1 Er1 129.8(3) . .
C1 O2 Er1 127.7(3) . 2_665
C2 O3 Er1 157.8(4) . .
C2 O4 Er1 141.9(3) . 4
C3 O5 Er1 133.6(3) . .
C3 O6 Er1 133.3(4) . 1_545
C4 O7 Er1 135.4(3) . .
C4 O8 Er1 136.1(3) . 2_675
O2 C1 O1 124.2(5) . .
O2 C1 H1 117.9 . .
O1 C1 H1 117.9 . .
O4 C2 O3 128.5(5) . .
O4 C2 H2 115.8 . .
O3 C2 H2 115.8 . .
O6 C3 O5 125.3(8) . .
O6 C3 H3 117.4 . .
O5 C3 H3 117.4 . .
O7 C4 O8 125.8(4) . .
O7 C4 H4 117.1 . .
O8 C4 H4 117.1 . .
N2 N1 H11 109.5 . .
N2 N1 H12 109.5 . .
H11 N1 H12 109.5 . .
N2 N1 H13 109.5 . .
H11 N1 H13 109.5 . .
H12 N1 H13 109.5 . .
N1 N2 H21 109.1(12) . .
N1 N2 H22 109.2(13) . .
H21 N2 H22 108.7(17) . .

loop_
_geom_bond_atom_site_label_1
_geom_bond_atom_site_label_2
_geom_bond_distance
_geom_bond_site_symmetry_2
Er1 O3 2.262(3) .
Er1 O7 2.311(3) .
Er1 O8 2.339(4) 2_674
Er1 O5 2.356(3) .
Er1 O6 2.376(4) 1_565
Er1 O4 2.379(4) 4_554
Er1 O2 2.383(3) 2_664
Er1 O1 2.413(3) .
O1 C1 1.259(6) .
O2 C1 1.241(5) .
O2 Er1 2.383(3) 2_665
O3 C2 1.231(6) .
O4 C2 1.219(6) .
O4 Er1 2.379(4) 4
O5 C3 1.269(6) .
O6 C3 1.224(7) .
O6 Er1 2.376(4) 1_545
O7 C4 1.238(6) .
O8 C4 1.261(6) .
O8 Er1 2.339(4) 2_675
C1 H1 0.9300 .
C2 H2 0.9300 .
C3 H3 0.9300 .
C4 H4 0.9300 .
N1 N2 1.431(6) .
N1 H11 0.8900 .
N1 H12 0.8900 .
N1 H13 0.8900 .
N2 H21 0.892(10) .
N2 H22 0.890(10) .

loop_
_geom_hbond_atom_site_label_D
_geom_hbond_atom_site_label_H
_geom_hbond_atom_site_label_A
_geom_hbond_distance_DH
_geom_hbond_distance_HA
_geom_hbond_distance_DA
_geom_hbond_angle_DHA
_geom_hbond_site_symmetry_A
C2 H2 O6 0.93 2.55 3.072(6) 115.9 4_565
C4 H4 O7 0.93 2.65 3.487(6) 150.2 2_674
N1 H11 O4 0.89 2.47 3.235(8) 145.0 4
N1 H11 O8 0.89 2.21 2.932(6) 138.1 2_675
N1 H12 O4 0.89 2.21 2.849(6) 128.6 .
N1 H12 O5 0.89 2.28 3.135(5) 160.0 4
N1 H13 O1 0.89 1.94 2.793(6) 161.0 .
N1 H13 O3 0.89 2.59 3.203(7) 127.1 .
N2 H21 O2 0.892(10) 2.34(4) 3.101(7) 143(5) .
N2 H22 O5 0.890(10) 2.454(19) 3.223(6) 145.0(17) 1_556
N2 H22 O6 0.890(10) 2.320(13) 3.166(6) 159(2) 1_556
